data_4065964
loop_
_publ_author_name
'Jellema, Erica'
'Jongerius, Anna L.'
'Walters, Annemarie J. C.'
'Smits, Jan M. M.'
'Reek, Joost N. H.'
'de Bruin, Bas'

_publ_contact_author
;
        J.M.M. Smits
        Solid State Chemistry Department
        Institute for Molecules and Materials
        Radboud University Nijmegen
        Heyendaalseweg 135
        6525 AJ  Nijmegen
        The Netherlands
;
_publ_section_title
;
 Ligand Design in Rh(diene)-Mediated &#x201C;Carbene&#x201D;
 Polymerization; Efficient Synthesis of High-Mass, Highly Stereoregular,
 and Fully Functionalized Carbon-Chain Polymers
;
_journal_issue 12
_journal_name_full Organometallics
_journal_page_first 2823
_journal_paper_doi 10.1021/om100226d
_journal_volume 29
_journal_year 2010
_chemical_formula_sum 'C20 H32 Cl2 Rh2'
_chemical_formula_weight 549.18
_chemical_name_systematic
;
 ?
;
_space_group_IT_number 14
_symmetry_cell_setting monoclinic
_symmetry_space_group_name_Hall '-P 2ybc'
_symmetry_space_group_name_H-M 'P 1 21/c 1'
_atom_sites_solution_hydrogens geom
_atom_sites_solution_primary direct
_atom_sites_solution_secondary difmap
_audit_creation_date 2006-07-27
_audit_creation_method 'SHELXL, adapted and expanded'
_cell_angle_alpha 90.00
_cell_angle_beta 94.926(5)
_cell_angle_gamma 90.00
_cell_formula_units_Z 4
_cell_length_a 11.0987(8)
_cell_length_b 14.4483(12)
_cell_length_c 12.7931(6)
_cell_measurement_reflns_used 611
_cell_measurement_temperature 208(2)
_cell_measurement_theta_max 27.490
_cell_measurement_theta_min 2.130
_cell_volume 2043.9(2)
_computing_data_collection
;
Nonius "Collect" program suite (Nonius, 1999)
;
_computing_data_reduction
;
Nonius "EvalCCD" program suite (Duisenberg, 1998)
;
_computing_molecular_graphics
;
PLATON (Spek, 2003)
;
_computing_structure_refinement 'SHELXL-97 (Sheldrick, 1997)'
_computing_structure_solution
;
DIRDIF (Beurskens et al., 1996),
PATTY (Beurskens et al., 1987)
;
_diffrn_ambient_temperature 208(2)
_diffrn_detector_area_resol_mean 18.4
_diffrn_measured_fraction_theta_full 0.956
_diffrn_measured_fraction_theta_max 0.958
_diffrn_measurement_device 'Nonius KappaCCD'
_diffrn_measurement_method 'area detector \f and \w scan'
_diffrn_radiation_monochromator graphite
_diffrn_radiation_source 'fine-focus sealed tube'
_diffrn_radiation_type MoK\a
_diffrn_radiation_wavelength 0.71073
_diffrn_reflns_av_R_equivalents 0.0213
_diffrn_reflns_av_sigmaI/netI 0.0149
_diffrn_reflns_limit_h_max 14
_diffrn_reflns_limit_h_min -14
_diffrn_reflns_limit_k_max 18
_diffrn_reflns_limit_k_min -18
_diffrn_reflns_limit_l_max 16
_diffrn_reflns_limit_l_min -16
_diffrn_reflns_number 35343
_diffrn_reflns_theta_full 25.00
_diffrn_reflns_theta_max 27.49
_diffrn_reflns_theta_min 2.13
_diffrn_standards_decay_% 0.000
_diffrn_standards_interval_time 0
_diffrn_standards_number 0
_exptl_absorpt_coefficient_mu 1.876
_exptl_absorpt_correction_T_max 1.000
_exptl_absorpt_correction_T_min 0.858
_exptl_absorpt_correction_type multi-scan
_exptl_absorpt_process_details 'SADABS multiscan (Sheldrick, 1996)'
_exptl_crystal_colour 'translucent orange'
_exptl_crystal_density_diffrn 1.785
_exptl_crystal_density_method 'not measured'
_exptl_crystal_description 'very regular octaeder'
_exptl_crystal_F_000 1104
_exptl_crystal_size_max 0.25
_exptl_crystal_size_mid 0.10
_exptl_crystal_size_min 0.10
_refine_diff_density_max 0.587
_refine_diff_density_min -0.531
_refine_diff_density_rms 0.085
_refine_ls_extinction_method none
_refine_ls_goodness_of_fit_all 1.100
_refine_ls_goodness_of_fit_ref 1.100
_refine_ls_hydrogen_treatment constr
_refine_ls_matrix_type full
_refine_ls_number_parameters 221
_refine_ls_number_reflns 4670
_refine_ls_number_restraints 0
_refine_ls_restrained_S_all 1.100
_refine_ls_R_factor_all 0.0294
_refine_ls_R_factor_gt 0.0219
_refine_ls_R_factor_obs 0.0219
_refine_ls_shift/esd_max 0.002
_refine_ls_shift/esd_mean 0.000
_refine_ls_shift/su_max 0.002
_refine_ls_shift/su_mean 0.000
_refine_ls_structure_factor_coef Fsqd
_refine_ls_weighting_details
;
w=1/[\s^2^(Fo^2^)+(0.0187P)^2^+2.6474P] where P=(Fo^2^+2Fc^2^)/3
;
_refine_ls_weighting_scheme calc
_refine_ls_wR_factor_all 0.0505
_refine_ls_wR_factor_gt 0.0474
_refine_ls_wR_factor_obs 0.0474
_refine_ls_wR_factor_ref 0.0505
_reflns_number_gt 4080
_reflns_number_observed 4080
_reflns_number_total 4670
_reflns_observed_criterion >2sigma(I)
_reflns_threshold_expression >2sigma(I)
_cod_data_source_file om100226d_si_001.cif
_cod_data_source_block EJ8007
_cod_depositor_comments
;
The following automatic conversions were performed:

'_geom_bond_publ_flag' value 'Y' changed to 'y' according to
/home/saulius/struct/CIF-dictionaries/cif_core.dic dictionary named
'cif_core.dic' version 2.4.1 from 2010-06-29 (33
times).

'_geom_angle_publ_flag' value 'Y' changed to 'y' according
to /home/saulius/struct/CIF-dictionaries/cif_core.dic dictionary
named 'cif_core.dic' version 2.4.1 from 2010-06-29 (88 times).

Automatic conversion script
Id: cif_fix_values 1715 2011-07-08 13:25:40Z adriana 
;
_cod_original_sg_symbol_H-M 'P 21/c'
_cod_database_code 4065964

loop_
_symmetry_equiv_pos_as_xyz
'x, y, z'
'-x, y+1/2, -z+1/2'
'-x, -y, -z'
'x, -y-1/2, z-1/2'

loop_
_atom_site_label
_atom_site_type_symbol
_atom_site_fract_x
_atom_site_fract_y
_atom_site_fract_z
_atom_site_U_iso_or_equiv
_atom_site_adp_type
_atom_site_occupancy
_atom_site_calc_flag
_atom_site_refinement_flags
Rh1 Rh 0.699680(16) 0.546242(12) 0.240576(14) 0.01791(5) Uani 1 d .
Rh2 Rh 0.916907(16) 0.409989(13) 0.209009(14) 0.02005(5) Uani 1 d .
Cl1 Cl 0.83253(6) 0.53490(4) 0.10234(5) 0.02839(13) Uani 1 d .
Cl2 Cl 0.88358(6) 0.51788(4) 0.34781(5) 0.02777(13) Uani 1 d .
C1 C 0.5794(2) 0.50182(18) 0.35297(19) 0.0258(5) Uani 1 d .
C2 C 0.6114(2) 0.59531(18) 0.36861(18) 0.0247(5) Uani 1 d .
H2 H 0.6881 0.6076 0.4028 0.030 Uiso 1 calc R
C3 C 0.5341(3) 0.67735(19) 0.3357(2) 0.0309(6) Uani 1 d .
H3A H 0.5839 0.7334 0.3423 0.037 Uiso 1 calc R
H3B H 0.4701 0.6835 0.3834 0.037 Uiso 1 calc R
C4 C 0.4764(3) 0.6703(2) 0.2234(2) 0.0338(6) Uani 1 d .
H4A H 0.3996 0.6369 0.2233 0.041 Uiso 1 calc R
H4B H 0.4591 0.7327 0.1960 0.041 Uiso 1 calc R
C5 C 0.5579(2) 0.62049(18) 0.15192(19) 0.0252(5) Uani 1 d .
C6 C 0.5469(2) 0.52458(19) 0.1348(2) 0.0271(5) Uani 1 d .
H6 H 0.5996 0.4974 0.0900 0.033 Uiso 1 calc R
C7 C 0.4581(3) 0.4617(2) 0.1821(2) 0.0381(7) Uani 1 d .
H7A H 0.4787 0.3973 0.1674 0.046 Uiso 1 calc R
H7B H 0.3769 0.4737 0.1485 0.046 Uiso 1 calc R
C8 C 0.4566(3) 0.4742(2) 0.3006(2) 0.0367(7) Uani 1 d .
H8A H 0.3972 0.5219 0.3145 0.044 Uiso 1 calc R
H8B H 0.4310 0.4161 0.3316 0.044 Uiso 1 calc R
C9 C 0.6364(3) 0.4281(2) 0.4253(2) 0.0394(7) Uani 1 d .
H9A H 0.7098 0.4522 0.4621 0.059 Uiso 1 calc R
H9B H 0.6556 0.3744 0.3845 0.059 Uiso 1 calc R
H9C H 0.5801 0.4106 0.4759 0.059 Uiso 1 calc R
C10 C 0.6062(3) 0.6824(2) 0.0703(2) 0.0346(6) Uani 1 d .
H10A H 0.6526 0.6458 0.0245 0.052 Uiso 1 calc R
H10B H 0.6578 0.7295 0.1047 0.052 Uiso 1 calc R
H10C H 0.5393 0.7118 0.0293 0.052 Uiso 1 calc R
C11 C 1.0645(2) 0.3376(2) 0.2894(2) 0.0316(6) Uani 1 d .
C12 C 0.9554(3) 0.2992(2) 0.3150(2) 0.0355(6) Uani 1 d .
H12 H 0.9106 0.3316 0.3622 0.043 Uiso 1 calc R
C13 C 0.9052(4) 0.2092(3) 0.2717(3) 0.0713(13) Uani 1 d .
H13A H 0.9698 0.1628 0.2792 0.086 Uiso 1 calc R
H13B H 0.8416 0.1891 0.3152 0.086 Uiso 1 calc R
C14 C 0.8559(4) 0.2095(2) 0.1643(3) 0.0578(10) Uani 1 d .
H14A H 0.7708 0.1910 0.1625 0.069 Uiso 1 calc R
H14B H 0.8981 0.1620 0.1268 0.069 Uiso 1 calc R
C15 C 0.8622(2) 0.29961(19) 0.1044(2) 0.0304(6) Uani 1 d .
C16 C 0.9718(2) 0.33673(19) 0.0781(2) 0.0297(6) Uani 1 d .
H16 H 0.9698 0.3939 0.0428 0.036 Uiso 1 calc R
C17 C 1.0928(3) 0.2913(3) 0.1024(3) 0.0589(11) Uani 1 d .
H17A H 1.0863 0.2266 0.0794 0.071 Uiso 1 calc R
H17B H 1.1513 0.3217 0.0606 0.071 Uiso 1 calc R
C18 C 1.1408(3) 0.2925(3) 0.2113(3) 0.0611(11) Uani 1 d .
H18A H 1.2191 0.3243 0.2153 0.073 Uiso 1 calc R
H18B H 1.1562 0.2284 0.2336 0.073 Uiso 1 calc R
C19 C 1.1356(3) 0.4007(2) 0.3658(2) 0.0419(7) Uani 1 d .
H19A H 1.0832 0.4238 0.4169 0.063 Uiso 1 calc R
H19B H 1.1672 0.4523 0.3281 0.063 Uiso 1 calc R
H19C H 1.2022 0.3665 0.4016 0.063 Uiso 1 calc R
C20 C 0.7462(3) 0.3225(2) 0.0393(2) 0.0441(8) Uani 1 d .
H20A H 0.7575 0.3780 -0.0014 0.066 Uiso 1 calc R
H20B H 0.6823 0.3327 0.0852 0.066 Uiso 1 calc R
H20C H 0.7242 0.2714 -0.0077 0.066 Uiso 1 calc R

loop_
_atom_site_aniso_label
_atom_site_aniso_U_11
_atom_site_aniso_U_22
_atom_site_aniso_U_33
_atom_site_aniso_U_23
_atom_site_aniso_U_13
_atom_site_aniso_U_12
Rh1 0.02022(9) 0.01744(9) 0.01590(9) -0.00003(7) 0.00056(6) 0.00046(7)
Rh2 0.01756(9) 0.02106(10) 0.02160(10) 0.00054(7) 0.00213(7) 0.00029(7)
Cl1 0.0303(3) 0.0304(3) 0.0255(3) 0.0072(2) 0.0084(2) 0.0052(2)
Cl2 0.0266(3) 0.0299(3) 0.0256(3) -0.0051(2) -0.0047(2) 0.0041(2)
C1 0.0286(13) 0.0284(13) 0.0215(12) 0.0041(10) 0.0076(10) -0.0011(10)
C2 0.0263(13) 0.0300(13) 0.0179(11) -0.0025(10) 0.0023(9) 0.0017(10)
C3 0.0364(15) 0.0277(14) 0.0293(14) -0.0031(11) 0.0073(11) 0.0068(11)
C4 0.0354(15) 0.0351(15) 0.0307(14) 0.0025(12) 0.0022(11) 0.0131(12)
C5 0.0237(12) 0.0307(14) 0.0203(12) 0.0037(10) -0.0043(9) 0.0061(10)
C6 0.0242(13) 0.0337(14) 0.0227(13) -0.0049(10) -0.0025(10) 0.0004(10)
C7 0.0323(15) 0.0405(17) 0.0410(16) -0.0075(13) -0.0003(12) -0.0132(12)
C8 0.0309(15) 0.0375(16) 0.0424(17) 0.0013(13) 0.0075(12) -0.0107(12)
C9 0.0492(18) 0.0327(15) 0.0372(16) 0.0152(12) 0.0093(13) -0.0010(13)
C10 0.0404(16) 0.0364(16) 0.0263(14) 0.0117(12) -0.0017(11) 0.0069(12)
C11 0.0276(14) 0.0335(15) 0.0319(14) -0.0017(11) -0.0072(11) 0.0114(11)
C12 0.0370(16) 0.0310(15) 0.0370(16) 0.0120(12) -0.0056(12) 0.0030(12)
C13 0.102(3) 0.039(2) 0.066(3) 0.0234(18) -0.031(2) -0.027(2)
C14 0.093(3) 0.0311(17) 0.050(2) -0.0038(15) 0.0117(19) -0.0215(18)
C15 0.0372(15) 0.0278(14) 0.0266(13) -0.0077(11) 0.0050(11) -0.0024(11)
C16 0.0317(14) 0.0327(14) 0.0257(13) -0.0004(11) 0.0077(10) 0.0066(11)
C17 0.045(2) 0.095(3) 0.0387(18) 0.0102(18) 0.0169(15) 0.0383(19)
C18 0.0390(19) 0.086(3) 0.056(2) -0.028(2) -0.0093(15) 0.0323(18)
C19 0.0282(15) 0.054(2) 0.0412(17) -0.0094(14) -0.0121(12) 0.0074(13)
C20 0.0378(17) 0.0471(19) 0.0464(18) -0.0184(15) -0.0028(13) -0.0074(14)

loop_
_atom_type_symbol
_atom_type_description
_atom_type_scat_dispersion_real
_atom_type_scat_dispersion_imag
_atom_type_scat_source
C C 0.0033 0.0016 'International Tables Vol C Tables 4.2.6.8 and 6.1.1.4'
H H 0.0000 0.0000 'International Tables Vol C Tables 4.2.6.8 and 6.1.1.4'
Cl Cl 0.1484 0.1585 'International Tables Vol C Tables 4.2.6.8 and 6.1.1.4'
Rh Rh -1.1178 0.9187 'International Tables Vol C Tables 4.2.6.8 and 6.1.1.4'

loop_
_geom_angle_atom_site_label_1
_geom_angle_atom_site_label_2
_geom_angle_atom_site_label_3
_geom_angle
_geom_angle_publ_flag
C6 Rh1 C2 98.48(10) y
C6 Rh1 C1 82.68(10) y
C2 Rh1 C1 38.68(10) y
C6 Rh1 C5 38.67(10) y
C2 Rh1 C5 82.73(9) y
C1 Rh1 C5 91.93(10) y
C6 Rh1 Cl2 160.90(7) y
C2 Rh1 Cl2 92.46(7) y
C1 Rh1 Cl2 96.52(7) y
C5 Rh1 Cl2 159.78(7) y
C6 Rh1 Cl1 91.62(7) y
C2 Rh1 Cl1 162.29(7) y
C1 Rh1 Cl1 158.48(7) y
C5 Rh1 Cl1 96.52(7) y
Cl2 Rh1 Cl1 82.14(2) y
C6 Rh1 Rh2 114.01(7) y
C2 Rh1 Rh2 136.07(7) y
C1 Rh1 Rh2 115.12(7) y
C5 Rh1 Rh2 140.84(7) y
Cl2 Rh1 Rh2 49.126(15) y
Cl1 Rh1 Rh2 48.819(16) y
C16 Rh2 C12 94.15(11) y
C16 Rh2 C11 82.81(10) y
C12 Rh2 C11 38.35(11) y
C16 Rh2 C15 38.36(10) y
C12 Rh2 C15 82.38(11) y
C11 Rh2 C15 95.80(11) y
C16 Rh2 Cl1 92.92(8) y
C12 Rh2 Cl1 168.12(8) y
C11 Rh2 Cl1 152.63(8) y
C15 Rh2 Cl1 97.41(8) y
C16 Rh2 Cl2 167.98(8) y
C12 Rh2 Cl2 93.02(9) y
C11 Rh2 Cl2 97.00(7) y
C15 Rh2 Cl2 152.79(7) y
Cl1 Rh2 Cl2 81.72(2) y
C16 Rh2 Rh1 133.38(7) y
C12 Rh2 Rh1 120.18(8) y
C11 Rh2 Rh1 143.67(7) y
C15 Rh2 Rh1 111.46(8) y
Cl1 Rh2 Rh1 48.816(15) y
Cl2 Rh2 Rh1 48.571(15) y
Rh1 Cl1 Rh2 82.36(2) y
Rh1 Cl2 Rh2 82.30(2) y
C2 C1 C9 120.1(2) y
C2 C1 C8 121.4(2) y
C9 C1 C8 113.4(2) y
C2 C1 Rh1 69.14(14) y
C9 C1 Rh1 111.72(18) y
C8 C1 Rh1 111.72(17) y
C1 C2 C3 126.0(2) y
C1 C2 Rh1 72.18(14) y
C3 C2 Rh1 109.94(16) y
C2 C3 C4 113.2(2) y
C5 C4 C3 112.0(2) y
C6 C5 C10 120.5(2) y
C6 C5 C4 120.8(2) y
C10 C5 C4 113.6(2) y
C6 C5 Rh1 68.88(14) y
C10 C5 Rh1 111.97(17) y
C4 C5 Rh1 111.44(16) y
C5 C6 C7 125.7(2) y
C5 C6 Rh1 72.45(14) y
C7 C6 Rh1 110.59(18) y
C6 C7 C8 113.0(2) y
C1 C8 C7 112.5(2) y
C12 C11 C19 120.3(3) y
C12 C11 C18 122.0(3) y
C19 C11 C18 113.4(3) y
C12 C11 Rh2 70.27(15) y
C19 C11 Rh2 110.71(19) y
C18 C11 Rh2 110.08(19) y
C11 C12 C13 124.1(3) y
C11 C12 Rh2 71.39(15) y
C13 C12 Rh2 111.8(2) y
C14 C13 C12 116.7(3) y
C13 C14 C15 117.2(3) y
C16 C15 C20 120.2(3) y
C16 C15 C14 122.1(3) y
C20 C15 C14 113.1(3) y
C16 C15 Rh2 70.00(15) y
C20 C15 Rh2 111.43(19) y
C14 C15 Rh2 110.31(19) y
C15 C16 C17 124.3(3) y
C15 C16 Rh2 71.64(14) y
C17 C16 Rh2 111.6(2) y
C18 C17 C16 116.3(3) y
C17 C18 C11 117.4(3) y

loop_
_geom_bond_atom_site_label_1
_geom_bond_atom_site_label_2
_geom_bond_distance
_geom_bond_publ_flag
Rh1 C6 2.100(2) y
Rh1 C2 2.103(2) y
Rh1 C1 2.142(2) y
Rh1 C5 2.146(2) y
Rh1 Cl2 2.3948(6) y
Rh1 Cl1 2.4034(6) y
Rh1 Rh2 3.1652(3) y
Rh2 C16 2.115(2) y
Rh2 C12 2.118(3) y
Rh2 C11 2.132(2) y
Rh2 C15 2.136(3) y
Rh2 Cl1 2.4035(6) y
Rh2 Cl2 2.4151(6) y
C1 C2 1.406(4) y
C1 C9 1.513(4) y
C1 C8 1.520(4) y
C2 C3 1.502(4) y
C3 C4 1.526(4) y
C4 C5 1.521(4) y
C5 C6 1.407(4) y
C5 C10 1.508(4) y
C6 C7 1.505(4) y
C7 C8 1.529(4) y
C11 C12 1.396(4) y
C11 C19 1.509(4) y
C11 C18 1.512(4) y
C12 C13 1.500(4) y
C13 C14 1.435(5) y
C14 C15 1.515(4) y
C15 C16 1.397(4) y
C15 C20 1.509(4) y
C16 C17 1.503(4) y
C17 C18 1.448(5) y
